data_7247309
loop_
_publ_author_name
'Huang, Wei-Chun'
'Chen, Wei-Hao'
'Chen, Chia-Ling'
'Liao, Tsung-Te'
'Chen, Yi-Wun'
'Chen, Jhy-Der'

_publ_section_title
;
 Formation of entangled Co(ii) coordination polymers based on
 bis-pyridyl-bis-amide and angular dicarboxylate ligands: a structural
 comparison
;
_journal_issue 39
_journal_name_full CrystEngComm
_journal_page_first 5575
_journal_page_last 5587
_journal_paper_doi 10.1039/D3CE00803G
_journal_volume 25
_journal_year 2023
_chemical_formula_sum 'C31 H32 Co N4 O8'
_chemical_formula_weight 647.53
_space_group_crystal_system monoclinic
_space_group_IT_number 14
_space_group_name_Hall '-P 2ybc'
_space_group_name_H-M_alt 'P 1 21/c 1'
_atom_sites_solution_hydrogens mixed
_audit_creation_method SHELXL-2014/7
_audit_update_record
;
2023-08-06 deposited with the CCDC.	2023-09-04 downloaded from the CCDC.
;
_cell_angle_alpha 90
_cell_angle_beta 94.5365(12)
_cell_angle_gamma 90
_cell_formula_units_Z 4
_cell_length_a 11.8533(2)
_cell_length_b 14.3536(3)
_cell_length_c 18.8237(4)
_cell_measurement_reflns_used 9900
_cell_measurement_temperature 296(2)
_cell_measurement_theta_max 27.49
_cell_measurement_theta_min 2.23
_cell_volume 3192.58(11)
_computing_cell_refinement 'Bruker SAINT'
_computing_data_collection 'Bruker APEX2'
_computing_data_reduction 'Bruker SAINT'
_computing_molecular_graphics 'Bruker SHELXTL'
_computing_publication_material 'Bruker SHELXTL'
_computing_structure_refinement 'SHELXL-2014/7 (Sheldrick, 2014)'
_computing_structure_solution 'SHELXS-97 (Sheldrick 2008)'
_diffrn_ambient_temperature 296(2)
_diffrn_measured_fraction_theta_full 0.999
_diffrn_measured_fraction_theta_max 0.999
_diffrn_measurement_device_type 'Bruker APEX-II CCD'
_diffrn_measurement_method '\f and \w scans'
_diffrn_radiation_type MoK\a
_diffrn_radiation_wavelength 0.71073
_diffrn_reflns_av_R_equivalents 0.0632
_diffrn_reflns_av_unetI/netI 0.0516
_diffrn_reflns_Laue_measured_fraction_full 0.999
_diffrn_reflns_Laue_measured_fraction_max 0.999
_diffrn_reflns_limit_h_max 15
_diffrn_reflns_limit_h_min -15
_diffrn_reflns_limit_k_max 19
_diffrn_reflns_limit_k_min -19
_diffrn_reflns_limit_l_max 25
_diffrn_reflns_limit_l_min -25
_diffrn_reflns_number 58414
_diffrn_reflns_point_group_measured_fraction_full 0.999
_diffrn_reflns_point_group_measured_fraction_max 0.999
_diffrn_reflns_theta_full 25.242
_diffrn_reflns_theta_max 28.326
_diffrn_reflns_theta_min 1.723
_exptl_absorpt_coefficient_mu 0.592
_exptl_absorpt_correction_T_max 0.7457
_exptl_absorpt_correction_T_min 0.6851
_exptl_absorpt_correction_type multi-scan
_exptl_absorpt_process_details 'SADABS V2008/1 (Bruker AXS, 2008)'
_exptl_crystal_colour purple
_exptl_crystal_density_diffrn 1.347
_exptl_crystal_description plate
_exptl_crystal_F_000 1348
_exptl_crystal_size_max 0.200
_exptl_crystal_size_mid 0.200
_exptl_crystal_size_min 0.100
_refine_diff_density_max 0.717
_refine_diff_density_min -0.363
_refine_diff_density_rms 0.064
_refine_ls_extinction_method none
_refine_ls_goodness_of_fit_ref 1.030
_refine_ls_hydrogen_treatment constr
_refine_ls_matrix_type full
_refine_ls_number_parameters 397
_refine_ls_number_reflns 7946
_refine_ls_number_restraints 0
_refine_ls_restrained_S_all 1.030
_refine_ls_R_factor_all 0.1117
_refine_ls_R_factor_gt 0.0604
_refine_ls_shift/su_max 0.001
_refine_ls_shift/su_mean 0.000
_refine_ls_structure_factor_coef Fsqd
_refine_ls_weighting_details 'w=1/[\s^2^(Fo^2^)+(0.0710P)^2^+2.7374P] where P=(Fo^2^+2Fc^2^)/3'
_refine_ls_weighting_scheme calc
_refine_ls_wR_factor_gt 0.1471
_refine_ls_wR_factor_ref 0.1689
_reflns_Friedel_coverage 0.000
_reflns_number_gt 4886
_reflns_number_total 7946
_reflns_threshold_expression 'I > 2\s(I)'
_cod_data_source_file d3ce00803g2.cif
_cod_data_source_block 8
_cod_depositor_comments 'Adding full bibliography for 7247304--7247313.cif.'
_cod_original_sg_symbol_H-M 'P 21/c'
_cod_database_code 7247309
_shelx_shelxl_version_number 2014/7
_shelx_space_group_comment
; 
The symmetry employed for this shelxl refinement is uniquely defined 
by the following loop, which should always be used as a source of 
symmetry information in preference to the above space-group names. 
They are only intended as comments. 
;
_shelx_estimated_absorpt_t_min 0.891
_shelx_estimated_absorpt_t_max 0.943

loop_
_space_group_symop_operation_xyz
'x, y, z'
'-x, y+1/2, -z+1/2'
'-x, -y, -z'
'x, -y-1/2, z-1/2'

loop_
_atom_site_label
_atom_site_type_symbol
_atom_site_fract_x
_atom_site_fract_y
_atom_site_fract_z
_atom_site_U_iso_or_equiv
_atom_site_adp_type
_atom_site_occupancy
_atom_site_site_symmetry_order
_atom_site_calc_flag
_atom_site_refinement_flags_posn
_atom_site_refinement_flags_adp
_atom_site_refinement_flags_occupancy
_atom_site_disorder_assembly
_atom_site_disorder_group
Co Co 1.11108(4) 0.00987(3) -0.23904(2) 0.04042(15) Uani 1 1 d . . . . .
O1 O 0.7028(3) 0.24648(19) -0.04207(19) 0.0919(12) Uani 1 1 d . . . . .
O2 O 0.2231(2) 0.24339(17) -0.00042(14) 0.0625(7) Uani 1 1 d . . . . .
O3 O 1.1295(2) 0.15285(17) -0.27588(13) 0.0586(7) Uani 1 1 d . . . . .
O4 O 1.2372(2) 0.09796(15) -0.18705(14) 0.0547(6) Uani 1 1 d . . . . .
O5 O 1.1480(2) 0.88033(16) -0.19502(14) 0.0554(6) Uani 1 1 d . . . . .
O6 O 1.2516(2) 0.92217(16) -0.27961(13) 0.0513(6) Uani 1 1 d . . . . .
N1 N 0.9884(2) 0.04097(19) -0.16829(15) 0.0449(7) Uani 1 1 d . . . . .
N2 N 0.7413(3) 0.09338(19) -0.02589(15) 0.0507(7) Uani 1 1 d . . . . .
H2A H 0.7248 0.0454 -0.0014 0.061 Uiso 1 1 calc R U . . .
N3 N 0.2129(2) 0.40056(19) 0.00632(15) 0.0462(7) Uani 1 1 d . . . . .
H3A H 0.2374 0.4475 0.0314 0.055 Uiso 1 1 calc R U . . .
N4 N -0.0097(2) 0.47281(18) -0.16968(15) 0.0429(6) Uani 1 1 d . . . . .
C1 C 0.9344(3) 0.1222(3) -0.1684(2) 0.0576(10) Uani 1 1 d . . . . .
H1A H 0.9518 0.1662 -0.2021 0.069 Uiso 1 1 calc R U . . .
C2 C 0.8549(3) 0.1456(3) -0.1224(2) 0.0607(10) Uani 1 1 d . . . . .
H2B H 0.8214 0.2043 -0.1245 0.073 Uiso 1 1 calc R U . . .
C3 C 0.8253(3) 0.0806(2) -0.07290(18) 0.0458(8) Uani 1 1 d . . . . .
C4 C 0.8815(3) -0.0048(2) -0.0717(2) 0.0522(9) Uani 1 1 d . . . . .
H4B H 0.8654 -0.0503 -0.0388 0.063 Uiso 1 1 calc R U . . .
C5 C 0.9609(3) -0.0210(2) -0.1193(2) 0.0535(9) Uani 1 1 d . . . . .
H5A H 0.9976 -0.0783 -0.1176 0.064 Uiso 1 1 calc R U . . .
C6 C 0.6819(3) 0.1730(2) -0.01384(19) 0.0531(9) Uani 1 1 d . . . . .
C7 C 0.5901(3) 0.1616(2) 0.03593(19) 0.0516(9) Uani 1 1 d . . . . .
H7A H 0.6245 0.1525 0.0839 0.062 Uiso 1 1 calc R U . . .
H7B H 0.5467 0.1061 0.0226 0.062 Uiso 1 1 calc R U . . .
C8 C 0.5105(3) 0.2443(2) 0.03567(19) 0.0498(9) Uani 1 1 d . . . . .
H8A H 0.5548 0.3007 0.0433 0.060 Uiso 1 1 calc R U . . .
H8B H 0.4695 0.2489 -0.0109 0.060 Uiso 1 1 calc R U . . .
C9 C 0.4265(3) 0.2383(2) 0.09172(18) 0.0501(9) Uani 1 1 d . . . . .
H9A H 0.4674 0.2361 0.1384 0.060 Uiso 1 1 calc R U . . .
H9B H 0.3840 0.1807 0.0852 0.060 Uiso 1 1 calc R U . . .
C10 C 0.3441(3) 0.3195(3) 0.08949(18) 0.0533(9) Uani 1 1 d . . . . .
H10A H 0.3066 0.3203 0.1335 0.064 Uiso 1 1 calc R U . . .
H10B H 0.3864 0.3771 0.0871 0.064 Uiso 1 1 calc R U . . .
C11 C 0.2549(3) 0.3161(2) 0.02714(18) 0.0454(8) Uani 1 1 d . . . . .
C12 C 0.1344(3) 0.4203(2) -0.05130(17) 0.0405(7) Uani 1 1 d . . . . .
C13 C 0.1016(3) 0.5124(2) -0.06218(19) 0.0462(8) Uani 1 1 d . . . . .
H13A H 0.1275 0.5582 -0.0300 0.055 Uiso 1 1 calc R U . . .
C14 C 0.0303(3) 0.5353(2) -0.12101(19) 0.0464(8) Uani 1 1 d . . . . .
H14A H 0.0088 0.5973 -0.1273 0.056 Uiso 1 1 calc R U . . .
C15 C 0.0206(3) 0.3845(2) -0.1569(2) 0.0561(10) Uani 1 1 d . . . . .
H15A H -0.0079 0.3396 -0.1891 0.067 Uiso 1 1 calc R U . . .
C16 C 0.0903(3) 0.3550(2) -0.1000(2) 0.0559(10) Uani 1 1 d . . . . .
H16A H 0.1078 0.2922 -0.0941 0.067 Uiso 1 1 calc R U . . .
C17 C 1.2078(3) 0.1645(2) -0.22814(18) 0.0431(8) Uani 1 1 d . . . . .
C18 C 1.2670(3) 0.2562(2) -0.22046(17) 0.0372(7) Uani 1 1 d . . . . .
C19 C 1.3456(3) 0.2723(2) -0.16354(19) 0.0454(8) Uani 1 1 d . . . . .
H19A H 1.3592 0.2268 -0.1288 0.054 Uiso 1 1 calc R U . . .
C20 C 1.4040(3) 0.3555(2) -0.1578(2) 0.0486(8) Uani 1 1 d . . . . .
H20A H 1.4553 0.3658 -0.1187 0.058 Uiso 1 1 calc R U . . .
C21 C 1.3873(3) 0.4233(2) -0.2091(2) 0.0505(9) Uani 1 1 d . . . . .
C22 C 1.3055(3) 0.4085(2) -0.2651(2) 0.0598(10) Uani 1 1 d . . . . .
H22A H 1.2909 0.4547 -0.2992 0.072 Uiso 1 1 calc R U . . .
C23 C 1.2454(3) 0.3256(2) -0.2707(2) 0.0518(9) Uani 1 1 d . . . . .
H23A H 1.1905 0.3166 -0.3082 0.062 Uiso 1 1 calc R U . . .
C24 C 1.4612(3) 0.5091(2) -0.2069(3) 0.0685(13) Uani 1 1 d . . . . .
H24A H 1.5123 0.5045 -0.2445 0.082 Uiso 1 1 calc R U . . .
H24B H 1.5068 0.5102 -0.1619 0.082 Uiso 1 1 calc R U . . .
C25 C 1.3971(3) 0.6004(2) -0.2154(2) 0.0534(9) Uani 1 1 d . . . . .
C26 C 1.4246(3) 0.6653(2) -0.2654(2) 0.0559(10) Uani 1 1 d . . . . .
H26A H 1.4811 0.6517 -0.2954 0.067 Uiso 1 1 calc R U . . .
C27 C 1.3696(3) 0.7503(2) -0.2716(2) 0.0507(9) Uani 1 1 d . . . . .
H27A H 1.3900 0.7935 -0.3051 0.061 Uiso 1 1 calc R U . . .
C28 C 1.2849(3) 0.7709(2) -0.22848(18) 0.0396(7) Uani 1 1 d . . . . .
C29 C 1.2556(3) 0.7060(2) -0.1791(2) 0.0531(9) Uani 1 1 d . . . . .
H29A H 1.1984 0.7194 -0.1496 0.064 Uiso 1 1 calc R U . . .
C30 C 1.3109(3) 0.6211(2) -0.1733(2) 0.0602(10) Uani 1 1 d . . . . .
H30A H 1.2895 0.5775 -0.1403 0.072 Uiso 1 1 calc R U . . .
C31 C 1.2256(3) 0.8631(2) -0.23505(18) 0.0417(8) Uani 1 1 d . . . . .
O7 O 0.6978(3) 0.43622(18) -0.07882(14) 0.0723(8) Uani 1 1 d . . . . .
H7C H 0.7282 0.4284 -0.1178 0.087 Uiso 1 1 d R U . . .
H7D H 0.6955 0.3837 -0.0581 0.087 Uiso 1 1 d R U . . .
O8 O 1.3160(2) 0.07170(18) -0.04590(14) 0.0686(8) Uani 1 1 d . . . . .
H8C H 1.2725 0.0761 -0.0839 0.082 Uiso 1 1 d R U . . .
H8D H 1.3104 0.1218 -0.0224 0.082 Uiso 1 1 d R U . . .

loop_
_atom_site_aniso_label
_atom_site_aniso_U_11
_atom_site_aniso_U_22
_atom_site_aniso_U_33
_atom_site_aniso_U_23
_atom_site_aniso_U_13
_atom_site_aniso_U_12
Co 0.0432(3) 0.0290(2) 0.0490(3) -0.00162(19) 0.00327(19) -0.00197(18)
O1 0.131(3) 0.0370(15) 0.118(3) 0.0173(16) 0.074(2) 0.0201(16)
O2 0.0736(18) 0.0386(14) 0.0722(18) -0.0022(12) -0.0134(14) 0.0107(13)
O3 0.0705(17) 0.0471(14) 0.0556(15) 0.0039(12) -0.0118(13) -0.0210(13)
O4 0.0646(16) 0.0311(12) 0.0663(16) 0.0072(11) -0.0073(13) -0.0082(11)
O5 0.0619(16) 0.0418(13) 0.0650(16) 0.0048(12) 0.0203(13) 0.0133(12)
O6 0.0547(14) 0.0352(12) 0.0646(15) 0.0085(11) 0.0094(12) 0.0022(11)
N1 0.0488(16) 0.0342(14) 0.0520(17) 0.0020(12) 0.0058(13) 0.0031(12)
N2 0.0641(19) 0.0361(15) 0.0537(17) 0.0080(13) 0.0166(15) 0.0113(14)
N3 0.0537(17) 0.0366(15) 0.0474(16) -0.0036(12) -0.0010(13) 0.0094(13)
N4 0.0429(15) 0.0344(14) 0.0507(16) 0.0027(12) -0.0005(13) 0.0042(12)
C1 0.067(2) 0.043(2) 0.065(2) 0.0101(17) 0.019(2) 0.0098(18)
C2 0.075(3) 0.0399(19) 0.070(3) 0.0112(18) 0.025(2) 0.0189(18)
C3 0.051(2) 0.0378(17) 0.0487(19) 0.0012(15) 0.0060(16) 0.0083(15)
C4 0.062(2) 0.0398(19) 0.057(2) 0.0129(16) 0.0143(18) 0.0116(16)
C5 0.063(2) 0.0382(18) 0.060(2) 0.0074(16) 0.0114(18) 0.0117(17)
C6 0.070(2) 0.0368(18) 0.054(2) 0.0018(16) 0.0127(19) 0.0092(17)
C7 0.065(2) 0.0406(18) 0.051(2) 0.0051(16) 0.0132(18) 0.0152(17)
C8 0.063(2) 0.0400(18) 0.047(2) 0.0049(15) 0.0038(17) 0.0133(16)
C9 0.063(2) 0.0474(19) 0.0390(18) 0.0003(15) -0.0010(16) 0.0161(17)
C10 0.069(2) 0.050(2) 0.0408(18) -0.0035(16) 0.0008(17) 0.0208(18)
C11 0.049(2) 0.0403(18) 0.0470(19) -0.0008(15) 0.0058(16) 0.0127(16)
C12 0.0382(17) 0.0378(17) 0.0464(18) 0.0027(14) 0.0090(14) 0.0060(14)
C13 0.052(2) 0.0353(17) 0.0515(19) -0.0024(15) 0.0025(16) 0.0034(15)
C14 0.0472(19) 0.0326(16) 0.059(2) 0.0038(15) -0.0006(16) 0.0038(14)
C15 0.065(2) 0.0396(19) 0.061(2) -0.0061(17) -0.0116(19) 0.0056(17)
C16 0.063(2) 0.0356(18) 0.067(2) -0.0016(17) -0.0083(19) 0.0147(17)
C17 0.049(2) 0.0358(17) 0.0456(19) -0.0072(14) 0.0112(16) -0.0035(15)
C18 0.0393(17) 0.0300(15) 0.0428(17) -0.0030(13) 0.0067(14) -0.0019(13)
C19 0.049(2) 0.0332(16) 0.053(2) 0.0007(14) 0.0040(16) -0.0035(14)
C20 0.0421(19) 0.0399(18) 0.063(2) -0.0024(16) 0.0007(17) -0.0040(15)
C21 0.0368(18) 0.0261(15) 0.089(3) 0.0003(17) 0.0076(18) 0.0031(13)
C22 0.064(2) 0.0336(18) 0.080(3) 0.0142(18) -0.003(2) -0.0017(17)
C23 0.056(2) 0.0391(18) 0.059(2) 0.0027(16) -0.0065(18) -0.0036(16)
C24 0.043(2) 0.0317(18) 0.130(4) 0.008(2) -0.001(2) -0.0004(15)
C25 0.0385(19) 0.0278(16) 0.093(3) 0.0014(17) 0.0019(19) -0.0026(14)
C26 0.0428(19) 0.0400(19) 0.086(3) -0.0019(18) 0.0149(19) 0.0022(15)
C27 0.048(2) 0.0374(18) 0.068(2) 0.0061(16) 0.0095(18) -0.0016(15)
C28 0.0386(17) 0.0289(15) 0.0506(19) -0.0013(13) 0.0003(15) -0.0036(13)
C29 0.050(2) 0.0404(19) 0.071(2) 0.0048(17) 0.0142(18) -0.0014(16)
C30 0.060(2) 0.0353(18) 0.086(3) 0.0163(19) 0.012(2) -0.0031(17)
C31 0.0400(18) 0.0316(16) 0.052(2) -0.0009(14) -0.0032(16) -0.0017(13)
O7 0.119(2) 0.0383(14) 0.0591(16) -0.0028(12) 0.0033(16) 0.0005(15)
O8 0.102(2) 0.0417(14) 0.0607(16) 0.0074(12) 0.0011(15) 0.0057(14)

loop_
_atom_type_symbol
_atom_type_description
_atom_type_scat_dispersion_real
_atom_type_scat_dispersion_imag
_atom_type_scat_source
C C 0.0033 0.0016 'International Tables Vol C Tables 4.2.6.8 and 6.1.1.4'
H H 0.0000 0.0000 'International Tables Vol C Tables 4.2.6.8 and 6.1.1.4'
N N 0.0061 0.0033 'International Tables Vol C Tables 4.2.6.8 and 6.1.1.4'
O O 0.0106 0.0060 'International Tables Vol C Tables 4.2.6.8 and 6.1.1.4'
Co Co 0.3494 0.9721 'International Tables Vol C Tables 4.2.6.8 and 6.1.1.4'

loop_
_geom_angle_atom_site_label_1
_geom_angle_atom_site_label_2
_geom_angle_atom_site_label_3
_geom_angle
_geom_angle_site_symmetry_1
_geom_angle_site_symmetry_3
_geom_angle_publ_flag
O5 Co N4 100.98(11) 1_545 2_644 ?
O5 Co N1 94.14(10) 1_545 . ?
N4 Co N1 101.21(11) 2_644 . ?
O5 Co O4 103.34(10) 1_545 . ?
N4 Co O4 149.90(10) 2_644 . ?
N1 Co O4 94.49(11) . . ?
O5 Co O3 161.67(10) 1_545 . ?
N4 Co O3 92.50(10) 2_644 . ?
N1 Co O3 95.37(11) . . ?
O4 Co O3 60.32(9) . . ?
O5 Co O6 59.89(9) 1_545 1_545 ?
N4 Co O6 88.38(10) 2_644 1_545 ?
N1 Co O6 153.77(10) . 1_545 ?
O4 Co O6 88.67(9) . 1_545 ?
O3 Co O6 108.68(10) . 1_545 ?
O5 Co C17 133.19(11) 1_545 . ?
N4 Co C17 121.64(11) 2_644 . ?
N1 Co C17 95.49(11) . . ?
O4 Co C17 30.28(10) . . ?
O3 Co C17 30.04(10) . . ?
O6 Co C17 100.14(10) 1_545 . ?
O5 Co C31 30.09(10) 1_545 1_545 ?
N4 Co C31 94.91(10) 2_644 1_545 ?
N1 Co C31 124.18(11) . 1_545 ?
O4 Co C31 97.26(10) . 1_545 ?
O3 Co C31 137.13(11) . 1_545 ?
O6 Co C31 29.81(9) 1_545 1_545 ?
C17 Co C31 120.04(11) . 1_545 ?
C17 O3 Co 89.1(2) . . ?
C17 O4 Co 91.0(2) . . ?
C31 O5 Co 94.5(2) . 1_565 ?
C31 O6 Co 85.6(2) . 1_565 ?
C1 N1 C5 116.1(3) . . ?
C1 N1 Co 122.9(2) . . ?
C5 N1 Co 121.0(2) . . ?
C6 N2 C3 128.1(3) . . ?
C6 N2 H2A 116.0 . . ?
C3 N2 H2A 116.0 . . ?
C11 N3 C12 127.6(3) . . ?
C11 N3 H3A 116.2 . . ?
C12 N3 H3A 116.2 . . ?
C15 N4 C14 115.9(3) . . ?
C15 N4 Co 121.4(2) . 2_654 ?
C14 N4 Co 122.8(2) . 2_654 ?
N1 C1 C2 124.7(3) . . ?
N1 C1 H1A 117.7 . . ?
C2 C1 H1A 117.7 . . ?
C1 C2 C3 118.9(3) . . ?
C1 C2 H2B 120.6 . . ?
C3 C2 H2B 120.6 . . ?
C2 C3 C4 117.3(3) . . ?
C2 C3 N2 124.7(3) . . ?
C4 C3 N2 118.0(3) . . ?
C5 C4 C3 119.4(3) . . ?
C5 C4 H4B 120.3 . . ?
C3 C4 H4B 120.3 . . ?
N1 C5 C4 123.7(3) . . ?
N1 C5 H5A 118.2 . . ?
C4 C5 H5A 118.2 . . ?
O1 C6 N2 121.8(3) . . ?
O1 C6 C7 123.4(3) . . ?
N2 C6 C7 114.9(3) . . ?
C6 C7 C8 113.3(3) . . ?
C6 C7 H7A 108.9 . . ?
C8 C7 H7A 108.9 . . ?
C6 C7 H7B 108.9 . . ?
C8 C7 H7B 108.9 . . ?
H7A C7 H7B 107.7 . . ?
C9 C8 C7 113.5(3) . . ?
C9 C8 H8A 108.9 . . ?
C7 C8 H8A 108.9 . . ?
C9 C8 H8B 108.9 . . ?
C7 C8 H8B 108.9 . . ?
H8A C8 H8B 107.7 . . ?
C8 C9 C10 113.3(3) . . ?
C8 C9 H9A 108.9 . . ?
C10 C9 H9A 108.9 . . ?
C8 C9 H9B 108.9 . . ?
C10 C9 H9B 108.9 . . ?
H9A C9 H9B 107.7 . . ?
C11 C10 C9 113.8(3) . . ?
C11 C10 H10A 108.8 . . ?
C9 C10 H10A 108.8 . . ?
C11 C10 H10B 108.8 . . ?
C9 C10 H10B 108.8 . . ?
H10A C10 H10B 107.7 . . ?
O2 C11 N3 123.4(3) . . ?
O2 C11 C10 122.2(3) . . ?
N3 C11 C10 114.3(3) . . ?
C16 C12 C13 117.4(3) . . ?
C16 C12 N3 124.7(3) . . ?
C13 C12 N3 117.9(3) . . ?
C14 C13 C12 119.5(3) . . ?
C14 C13 H13A 120.2 . . ?
C12 C13 H13A 120.2 . . ?
N4 C14 C13 123.3(3) . . ?
N4 C14 H14A 118.3 . . ?
C13 C14 H14A 118.3 . . ?
N4 C15 C16 125.0(3) . . ?
N4 C15 H15A 117.5 . . ?
C16 C15 H15A 117.5 . . ?
C15 C16 C12 118.8(3) . . ?
C15 C16 H16A 120.6 . . ?
C12 C16 H16A 120.6 . . ?
O3 C17 O4 119.5(3) . . ?
O3 C17 C18 120.2(3) . . ?
O4 C17 C18 120.2(3) . . ?
O3 C17 Co 60.85(17) . . ?
O4 C17 Co 58.68(16) . . ?
C18 C17 Co 178.9(3) . . ?
C19 C18 C23 119.1(3) . . ?
C19 C18 C17 120.4(3) . . ?
C23 C18 C17 120.6(3) . . ?
C20 C19 C18 120.6(3) . . ?
C20 C19 H19A 119.7 . . ?
C18 C19 H19A 119.7 . . ?
C21 C20 C19 121.0(3) . . ?
C21 C20 H20A 119.5 . . ?
C19 C20 H20A 119.5 . . ?
C20 C21 C22 118.5(3) . . ?
C20 C21 C24 120.6(3) . . ?
C22 C21 C24 120.9(3) . . ?
C23 C22 C21 120.8(3) . . ?
C23 C22 H22A 119.6 . . ?
C21 C22 H22A 119.6 . . ?
C18 C23 C22 120.0(3) . . ?
C18 C23 H23A 120.0 . . ?
C22 C23 H23A 120.0 . . ?
C21 C24 C25 114.7(3) . . ?
C21 C24 H24A 108.6 . . ?
C25 C24 H24A 108.6 . . ?
C21 C24 H24B 108.6 . . ?
C25 C24 H24B 108.6 . . ?
H24A C24 H24B 107.6 . . ?
C30 C25 C26 118.2(3) . . ?
C30 C25 C24 121.0(4) . . ?
C26 C25 C24 120.8(4) . . ?
C25 C26 C27 121.2(4) . . ?
C25 C26 H26A 119.4 . . ?
C27 C26 H26A 119.4 . . ?
C28 C27 C26 120.1(3) . . ?
C28 C27 H27A 120.0 . . ?
C26 C27 H27A 120.0 . . ?
C27 C28 C29 119.3(3) . . ?
C27 C28 C31 120.1(3) . . ?
C29 C28 C31 120.6(3) . . ?
C28 C29 C30 120.3(4) . . ?
C28 C29 H29A 119.8 . . ?
C30 C29 H29A 119.8 . . ?
C25 C30 C29 120.9(3) . . ?
C25 C30 H30A 119.6 . . ?
C29 C30 H30A 119.6 . . ?
O6 C31 O5 119.9(3) . . ?
O6 C31 C28 121.1(3) . . ?
O5 C31 C28 119.0(3) . . ?
O6 C31 Co 64.55(17) . 1_565 ?
O5 C31 Co 55.41(16) . 1_565 ?
C28 C31 Co 174.1(2) . 1_565 ?
H7C O7 H7D 108.1 . . ?
H8C O8 H8D 108.0 . . ?

loop_
_geom_bond_atom_site_label_1
_geom_bond_atom_site_label_2
_geom_bond_distance
_geom_bond_site_symmetry_2
_geom_bond_publ_flag
Co O5 2.068(2) 1_545 ?
Co N4 2.086(3) 2_644 ?
Co N1 2.096(3) . ?
Co O4 2.135(2) . ?
Co O3 2.183(2) . ?
Co O6 2.268(2) 1_545 ?
Co C17 2.499(3) . ?
Co C31 2.505(3) 1_545 ?
O1 C6 1.215(4) . ?
O2 C11 1.212(4) . ?
O3 C17 1.251(4) . ?
O4 C17 1.260(4) . ?
O5 C31 1.260(4) . ?
O5 Co 2.068(2) 1_565 ?
O6 C31 1.249(4) . ?
O6 Co 2.268(2) 1_565 ?
N1 C1 1.329(4) . ?
N1 C5 1.340(4) . ?
N2 C6 1.371(4) . ?
N2 C3 1.395(4) . ?
N2 H2A 0.8600 . ?
N3 C11 1.357(4) . ?
N3 C12 1.402(4) . ?
N3 H3A 0.8600 . ?
N4 C15 1.334(4) . ?
N4 C14 1.342(4) . ?
N4 Co 2.086(3) 2_654 ?
C1 C2 1.371(5) . ?
C1 H1A 0.9300 . ?
C2 C3 1.384(5) . ?
C2 H2B 0.9300 . ?
C3 C4 1.394(4) . ?
C4 C5 1.370(5) . ?
C4 H4B 0.9300 . ?
C5 H5A 0.9300 . ?
C6 C7 1.499(5) . ?
C7 C8 1.516(4) . ?
C7 H7A 0.9700 . ?
C7 H7B 0.9700 . ?
C8 C9 1.510(5) . ?
C8 H8A 0.9700 . ?
C8 H8B 0.9700 . ?
C9 C10 1.519(5) . ?
C9 H9A 0.9700 . ?
C9 H9B 0.9700 . ?
C10 C11 1.517(5) . ?
C10 H10A 0.9700 . ?
C10 H10B 0.9700 . ?
C12 C16 1.383(5) . ?
C12 C13 1.388(4) . ?
C13 C14 1.379(5) . ?
C13 H13A 0.9300 . ?
C14 H14A 0.9300 . ?
C15 C16 1.367(5) . ?
C15 H15A 0.9300 . ?
C16 H16A 0.9300 . ?
C17 C18 1.493(4) . ?
C18 C19 1.383(5) . ?
C18 C23 1.383(5) . ?
C19 C20 1.380(4) . ?
C19 H19A 0.9300 . ?
C20 C21 1.373(5) . ?
C20 H20A 0.9300 . ?
C21 C22 1.392(5) . ?
C21 C24 1.510(5) . ?
C22 C23 1.386(5) . ?
C22 H22A 0.9300 . ?
C23 H23A 0.9300 . ?
C24 C25 1.516(5) . ?
C24 H24A 0.9700 . ?
C24 H24B 0.9700 . ?
C25 C30 1.375(5) . ?
C25 C26 1.381(5) . ?
C26 C27 1.383(5) . ?
C26 H26A 0.9300 . ?
C27 C28 1.372(5) . ?
C27 H27A 0.9300 . ?
C28 C29 1.379(5) . ?
C28 C31 1.499(4) . ?
C29 C30 1.384(5) . ?
C29 H29A 0.9300 . ?
C30 H30A 0.9300 . ?
C31 Co 2.505(3) 1_565 ?
O7 H7C 0.8501 . ?
O7 H7D 0.8499 . ?
O8 H8C 0.8500 . ?
O8 H8D 0.8499 . ?
